data_7049740
loop_
_publ_author_name
'Wang, Yingxia'
'Eichhoefer, Andreas'
'Weigend, Florian'
'Fenske, Dieter'
'Fuhr, Olaf'

_publ_section_title
;
 The coordination behavior of
 2,3-bis(diphenylphosphino)maleic-N-phenylimide towards copper, silver,
 gold and palladium
;
_journal_name_full 'Dalton Transactions'
_journal_paper_doi 10.1039/C8DT05003A
_journal_year 2019
_chemical_formula_moiety 'C34 H25 N O2 P2'
_chemical_formula_sum 'C34 H25 N O2 P2'
_chemical_formula_weight 541.49
_space_group_crystal_system monoclinic
_space_group_IT_number 14
_space_group_name_Hall '-P 2ybc'
_space_group_name_H-M_alt 'P 1 21/c 1'
_symmetry_space_group_name_Hall '-P 2ybc'
_symmetry_space_group_name_H-M 'P 1 21/c 1'
_atom_sites_solution_hydrogens geom
_atom_sites_solution_primary direct
_audit_creation_date 2017-05-30
_audit_creation_method
;
Olex2 1.2
(compiled 2017.03.02 svn.r3394 for OlexSys, GUI svn.r5324)
;
_audit_update_record
;
2018-06-07 deposited with the CCDC.    2019-04-17 downloaded from the CCDC.
;
_cell_angle_alpha 90
_cell_angle_beta 91.071(3)
_cell_angle_gamma 90
_cell_formula_units_Z 4
_cell_length_a 11.1405(5)
_cell_length_b 14.1299(8)
_cell_length_c 17.4630(7)
_cell_measurement_reflns_used 15898
_cell_measurement_temperature 180.15
_cell_measurement_theta_max 30.34
_cell_measurement_theta_min 1.83
_cell_volume 2748.4(2)
_computing_molecular_graphics 'Olex2 (Dolomanov et al., 2009)'
_computing_publication_material 'Olex2 (Dolomanov et al., 2009)'
_computing_structure_refinement 'ShelXL (Sheldrick, 2015)'
_computing_structure_solution 'ShelXS (Sheldrick, 2008)'
_diffrn_ambient_temperature 180.15
_diffrn_detector Pilatus300K
_diffrn_detector_area_resol_mean 5.81
_diffrn_detector_type DECTRIS
_diffrn_measured_fraction_theta_full 0.984
_diffrn_measured_fraction_theta_max 0.982
_diffrn_measurement_device '4-circle goniometer'
_diffrn_measurement_device_type 'Stoe StadiVari'
_diffrn_measurement_method 'rotation method'
_diffrn_radiation_collimation '0.6 mm diameter'
_diffrn_radiation_monochromator 'multilayer optics'
_diffrn_radiation_polarisn_norm 0
_diffrn_radiation_probe x-ray
_diffrn_radiation_type MoK\a
_diffrn_radiation_wavelength 0.71073
_diffrn_reflns_av_R_equivalents 0.0276
_diffrn_reflns_av_unetI/netI 0.0387
_diffrn_reflns_Laue_measured_fraction_full 0.984
_diffrn_reflns_Laue_measured_fraction_max 0.982
_diffrn_reflns_limit_h_max 13
_diffrn_reflns_limit_h_min -13
_diffrn_reflns_limit_k_max 10
_diffrn_reflns_limit_k_min -17
_diffrn_reflns_limit_l_max 21
_diffrn_reflns_limit_l_min -16
_diffrn_reflns_number 12386
_diffrn_reflns_point_group_measured_fraction_full 0.984
_diffrn_reflns_point_group_measured_fraction_max 0.982
_diffrn_reflns_theta_full 25.242
_diffrn_reflns_theta_max 25.997
_diffrn_reflns_theta_min 1.828
_diffrn_source 'Mo GeniX 3D HF'
_diffrn_source_current 1.000
_diffrn_source_power 0.050
_diffrn_source_target Mo
_diffrn_source_type 'microfocus sealed X-ray tube'
_diffrn_source_voltage 50
_exptl_absorpt_coefficient_mu 0.191
_exptl_absorpt_correction_T_max 0.9786
_exptl_absorpt_correction_T_min 0.9503
_exptl_absorpt_correction_type integration
_exptl_absorpt_process_details 'STOE Xred and LANA'
_exptl_crystal_colour orange
_exptl_crystal_colour_primary orange
_exptl_crystal_density_diffrn 1.309
_exptl_crystal_description block
_exptl_crystal_F_000 1128
_exptl_crystal_size_max 0.31
_exptl_crystal_size_mid 0.22
_exptl_crystal_size_min 0.12
_refine_diff_density_max 0.342
_refine_diff_density_min -0.233
_refine_diff_density_rms 0.043
_refine_ls_extinction_method none
_refine_ls_goodness_of_fit_ref 1.053
_refine_ls_hydrogen_treatment constr
_refine_ls_matrix_type full
_refine_ls_number_parameters 352
_refine_ls_number_reflns 5310
_refine_ls_number_restraints 0
_refine_ls_restrained_S_all 1.053
_refine_ls_R_factor_all 0.0570
_refine_ls_R_factor_gt 0.0383
_refine_ls_shift/su_max 0.001
_refine_ls_shift/su_mean 0.000
_refine_ls_structure_factor_coef Fsqd
_refine_ls_weighting_details 'w=1/[\s^2^(Fo^2^)+(0.0491P)^2^+0.3443P] where P=(Fo^2^+2Fc^2^)/3'
_refine_ls_weighting_scheme calc
_refine_ls_wR_factor_gt 0.0919
_refine_ls_wR_factor_ref 0.0974
_reflns_Friedel_coverage 0.000
_reflns_number_gt 4030
_reflns_number_total 5310
_reflns_threshold_expression 'I > 2\s(I)'
_cod_data_source_file c8dt05003a2.cif
_cod_data_source_block wyx009
_cod_database_code 7049740
_shelx_shelxl_version_number 2014/7
_shelx_space_group_comment
;
The symmetry employed for this shelxl refinement is uniquely defined
by the following loop, which should always be used as a source of
symmetry information in preference to the above space-group names.
They are only intended as comments.
;
_olex2_refinement_description
;
1. Fixed Uiso
 At 1.2 times of:
  All C(H) groups
2.a Aromatic/amide H refined with riding coordinates:
 C2(H2), C3(H3), C4(H4), C5(H5), C6(H6), C8(H8), C9(H9), C10(H10), C11(H11),
 C12(H12), C14(H14), C15(H15), C16(H16), C17(H17), C18(H18), C20(H20), C21(H21),
  C22(H22), C23(H23), C24(H24), C30(H30), C31(H31), C32(H32), C33(H33), C34(H34)
;
_olex2_submission_special_instructions 'No special instructions were received'

loop_
_space_group_symop_operation_xyz
'x, y, z'
'-x, y+1/2, -z+1/2'
'-x, -y, -z'
'x, -y-1/2, z-1/2'

loop_
_atom_site_label
_atom_site_type_symbol
_atom_site_fract_x
_atom_site_fract_y
_atom_site_fract_z
_atom_site_U_iso_or_equiv
_atom_site_adp_type
_atom_site_occupancy
_atom_site_site_symmetry_order
_atom_site_calc_flag
_atom_site_refinement_flags_posn
P1 P 0.59862(4) 0.75932(3) 0.03264(2) 0.02662(13) Uani 1 1 d .
P2 P 0.30956(4) 0.67367(4) 0.01071(3) 0.02954(13) Uani 1 1 d .
O1 O 0.55364(11) 0.92935(10) 0.16139(7) 0.0370(3) Uani 1 1 d .
O2 O 0.17411(10) 0.81078(10) 0.14431(7) 0.0359(3) Uani 1 1 d .
N1 N 0.35244(12) 0.89031(11) 0.16659(8) 0.0292(3) Uani 1 1 d .
C1 C 0.71372(14) 0.84957(14) 0.05063(9) 0.0278(4) Uani 1 1 d .
C2 C 0.71948(17) 0.93625(15) 0.01231(11) 0.0382(5) Uani 1 1 d .
H2 H 0.6598 0.9520 -0.0251 0.046 Uiso 1 1 calc R
C3 C 0.81117(19) 0.99892(16) 0.02848(12) 0.0469(5) Uani 1 1 d .
H3 H 0.8135 1.0582 0.0029 0.056 Uiso 1 1 calc R
C4 C 0.89972(18) 0.97615(17) 0.08173(12) 0.0462(6) Uani 1 1 d .
H4 H 0.9631 1.0195 0.0923 0.055 Uiso 1 1 calc R
C5 C 0.89614(16) 0.89075(17) 0.11951(11) 0.0408(5) Uani 1 1 d .
H5 H 0.9572 0.8750 0.1560 0.049 Uiso 1 1 calc R
C6 C 0.80313(15) 0.82757(15) 0.10423(10) 0.0321(4) Uani 1 1 d .
H6 H 0.8007 0.7689 0.1307 0.039 Uiso 1 1 calc R
C7 C 0.57204(15) 0.77347(13) -0.07017(9) 0.0268(4) Uani 1 1 d .
C8 C 0.49434(17) 0.83793(15) -0.10439(10) 0.0351(4) Uani 1 1 d .
H8 H 0.4436 0.8756 -0.0736 0.042 Uiso 1 1 calc R
C9 C 0.49020(19) 0.84780(15) -0.18345(11) 0.0405(5) Uani 1 1 d .
H9 H 0.4367 0.8922 -0.2065 0.049 Uiso 1 1 calc R
C10 C 0.56303(18) 0.79375(15) -0.22856(10) 0.0386(5) Uani 1 1 d .
H10 H 0.5606 0.8015 -0.2826 0.046 Uiso 1 1 calc R
C11 C 0.63959(18) 0.72834(16) -0.19556(11) 0.0397(5) Uani 1 1 d .
H11 H 0.6892 0.6904 -0.2268 0.048 Uiso 1 1 calc R
C12 C 0.64410(16) 0.71792(15) -0.11660(10) 0.0337(4) Uani 1 1 d .
H12 H 0.6967 0.6725 -0.0940 0.040 Uiso 1 1 calc R
C13 C 0.23632(15) 0.59682(14) 0.08003(10) 0.0301(4) Uani 1 1 d .
C14 C 0.27876(19) 0.58832(16) 0.15527(11) 0.0460(5) Uani 1 1 d .
H14 H 0.3428 0.6276 0.1727 0.055 Uiso 1 1 calc R
C15 C 0.2294(2) 0.52379(17) 0.20502(12) 0.0514(6) Uani 1 1 d .
H15 H 0.2587 0.5199 0.2564 0.062 Uiso 1 1 calc R
C16 C 0.13837(18) 0.46546(16) 0.18073(11) 0.0423(5) Uani 1 1 d .
H16 H 0.1041 0.4215 0.2152 0.051 Uiso 1 1 calc R
C17 C 0.09683(19) 0.47078(16) 0.10631(12) 0.0457(5) Uani 1 1 d .
H17 H 0.0344 0.4298 0.0891 0.055 Uiso 1 1 calc R
C18 C 0.14570(17) 0.53580(15) 0.05623(11) 0.0397(5) Uani 1 1 d .
H18 H 0.1166 0.5386 0.0048 0.048 Uiso 1 1 calc R
C19 C 0.18248(15) 0.72019(13) -0.04634(9) 0.0286(4) Uani 1 1 d .
C20 C 0.07198(16) 0.74650(14) -0.01676(10) 0.0321(4) Uani 1 1 d .
H20 H 0.0599 0.7436 0.0369 0.039 Uiso 1 1 calc R
C21 C -0.02005(17) 0.77679(15) -0.06489(10) 0.0362(5) Uani 1 1 d .
H21 H -0.0948 0.7949 -0.0441 0.043 Uiso 1 1 calc R
C22 C -0.00417(18) 0.78091(16) -0.14307(11) 0.0401(5) Uani 1 1 d .
H22 H -0.0682 0.8008 -0.1760 0.048 Uiso 1 1 calc R
C23 C 0.10460(19) 0.75609(16) -0.17317(11) 0.0440(5) Uani 1 1 d .
H23 H 0.1161 0.7597 -0.2269 0.053 Uiso 1 1 calc R
C24 C 0.19772(18) 0.72579(15) -0.12510(10) 0.0383(5) Uani 1 1 d .
H24 H 0.2726 0.7087 -0.1463 0.046 Uiso 1 1 calc R
C25 C 0.46909(15) 0.88380(13) 0.13856(9) 0.0278(4) Uani 1 1 d .
C26 C 0.46587(15) 0.80861(13) 0.07684(9) 0.0255(4) Uani 1 1 d .
C27 C 0.35342(15) 0.77359(13) 0.07206(9) 0.0270(4) Uani 1 1 d .
C28 C 0.27779(15) 0.82404(14) 0.12977(9) 0.0285(4) Uani 1 1 d .
C29 C 0.31748(15) 0.94838(14) 0.22999(9) 0.0297(4) Uani 1 1 d .
C30 C 0.39100(17) 0.95384(14) 0.29504(10) 0.0347(4) Uani 1 1 d .
H30 H 0.4656 0.9213 0.2972 0.042 Uiso 1 1 calc R
C31 C 0.3539(2) 1.00746(15) 0.35660(10) 0.0413(5) Uani 1 1 d .
H31 H 0.4042 1.0129 0.4009 0.050 Uiso 1 1 calc R
C32 C 0.2447(2) 1.05294(15) 0.35417(11) 0.0434(5) Uani 1 1 d .
H32 H 0.2190 1.0880 0.3973 0.052 Uiso 1 1 calc R
C33 C 0.17227(18) 1.04760(16) 0.28886(11) 0.0427(5) Uani 1 1 d .
H33 H 0.0971 1.0794 0.2871 0.051 Uiso 1 1 calc R
C34 C 0.20933(17) 0.99601(15) 0.22616(11) 0.0367(5) Uani 1 1 d .
H34 H 0.1608 0.9934 0.1809 0.044 Uiso 1 1 calc R

loop_
_atom_site_aniso_label
_atom_site_aniso_U_11
_atom_site_aniso_U_22
_atom_site_aniso_U_33
_atom_site_aniso_U_23
_atom_site_aniso_U_13
_atom_site_aniso_U_12
P1 0.0242(2) 0.0295(3) 0.0260(2) 0.00216(19) -0.00064(17) 0.00133(19)
P2 0.0264(2) 0.0341(3) 0.0280(2) -0.0060(2) -0.00085(18) -0.0019(2)
O1 0.0300(7) 0.0401(9) 0.0411(7) -0.0108(6) 0.0014(5) -0.0080(6)
O2 0.0241(6) 0.0503(9) 0.0335(7) -0.0085(6) 0.0023(5) -0.0040(6)
N1 0.0262(7) 0.0346(10) 0.0267(7) -0.0070(7) 0.0010(6) -0.0022(7)
C1 0.0219(8) 0.0350(11) 0.0265(9) -0.0021(8) 0.0026(7) 0.0000(8)
C2 0.0350(10) 0.0379(13) 0.0416(11) 0.0034(9) -0.0026(8) -0.0033(9)
C3 0.0486(13) 0.0380(13) 0.0543(13) 0.0029(10) 0.0028(10) -0.0109(10)
C4 0.0345(11) 0.0517(16) 0.0524(12) -0.0133(11) 0.0018(9) -0.0129(10)
C5 0.0274(10) 0.0582(15) 0.0367(10) -0.0120(10) -0.0020(8) 0.0012(10)
C6 0.0271(9) 0.0402(12) 0.0290(9) -0.0012(8) 0.0004(7) 0.0025(8)
C7 0.0269(9) 0.0280(11) 0.0253(9) 0.0005(7) 0.0005(7) -0.0034(8)
C8 0.0384(10) 0.0364(12) 0.0303(9) -0.0023(8) -0.0016(8) 0.0059(9)
C9 0.0495(12) 0.0382(13) 0.0334(10) 0.0030(9) -0.0100(9) 0.0033(10)
C10 0.0497(12) 0.0420(13) 0.0241(9) -0.0012(8) -0.0002(8) -0.0125(10)
C11 0.0397(11) 0.0475(14) 0.0322(10) -0.0092(9) 0.0052(8) -0.0004(10)
C12 0.0296(9) 0.0375(12) 0.0341(10) -0.0015(8) 0.0007(8) 0.0029(9)
C13 0.0272(9) 0.0292(11) 0.0338(9) -0.0025(8) -0.0031(7) 0.0013(8)
C14 0.0454(12) 0.0484(15) 0.0433(11) 0.0064(10) -0.0178(9) -0.0161(10)
C15 0.0622(14) 0.0539(16) 0.0374(11) 0.0084(10) -0.0148(10) -0.0125(12)
C16 0.0426(11) 0.0402(13) 0.0440(11) 0.0086(10) -0.0022(9) -0.0018(10)
C17 0.0437(12) 0.0384(13) 0.0544(13) 0.0055(10) -0.0127(9) -0.0122(10)
C18 0.0429(11) 0.0404(13) 0.0353(10) -0.0002(9) -0.0127(8) -0.0066(10)
C19 0.0325(9) 0.0279(11) 0.0252(9) -0.0038(7) -0.0005(7) -0.0048(8)
C20 0.0324(9) 0.0390(12) 0.0248(9) -0.0051(8) -0.0002(7) -0.0044(8)
C21 0.0329(10) 0.0401(13) 0.0356(10) -0.0048(9) 0.0001(8) 0.0007(9)
C22 0.0425(11) 0.0418(13) 0.0356(11) 0.0008(9) -0.0097(8) 0.0031(10)
C23 0.0545(13) 0.0537(15) 0.0238(9) 0.0029(9) -0.0005(8) 0.0033(11)
C24 0.0395(11) 0.0451(13) 0.0304(10) -0.0035(9) 0.0038(8) 0.0021(9)
C25 0.0246(9) 0.0316(11) 0.0272(9) 0.0021(8) -0.0012(7) -0.0007(8)
C26 0.0275(9) 0.0268(11) 0.0220(8) 0.0024(7) -0.0015(7) -0.0008(7)
C27 0.0261(8) 0.0323(11) 0.0224(8) 0.0005(7) -0.0020(6) -0.0013(8)
C28 0.0281(9) 0.0347(11) 0.0225(8) -0.0017(7) -0.0035(7) -0.0008(8)
C29 0.0331(9) 0.0286(11) 0.0274(9) -0.0020(8) 0.0050(7) -0.0043(8)
C30 0.0410(10) 0.0328(12) 0.0302(9) -0.0016(8) -0.0019(8) -0.0034(9)
C31 0.0609(13) 0.0339(12) 0.0290(10) -0.0022(8) 0.0000(9) -0.0105(10)
C32 0.0637(14) 0.0315(12) 0.0357(10) -0.0074(9) 0.0177(10) -0.0083(11)
C33 0.0428(11) 0.0358(13) 0.0501(12) -0.0055(10) 0.0137(9) 0.0015(10)
C34 0.0340(10) 0.0386(12) 0.0376(10) -0.0035(9) 0.0040(8) -0.0008(9)

loop_
_atom_type_symbol
_atom_type_description
_atom_type_scat_dispersion_real
_atom_type_scat_dispersion_imag
_atom_type_scat_source
C C 0.0033 0.0016 'International Tables Vol C Tables 4.2.6.8 and 6.1.1.4'
H H 0.0000 0.0000 'International Tables Vol C Tables 4.2.6.8 and 6.1.1.4'
N N 0.0061 0.0033 'International Tables Vol C Tables 4.2.6.8 and 6.1.1.4'
O O 0.0106 0.0060 'International Tables Vol C Tables 4.2.6.8 and 6.1.1.4'
P P 0.1023 0.0942 'International Tables Vol C Tables 4.2.6.8 and 6.1.1.4'

loop_
_exptl_crystal_face_index_h
_exptl_crystal_face_index_k
_exptl_crystal_face_index_l
_exptl_crystal_face_perp_dist
0 -1 -1 0.1190
0 1 1 0.0890
1 0 0 0.0480
-1 0 0 0.0690
0 1 -1 0.1750
0 -1 1 0.1650

loop_
_geom_angle_atom_site_label_1
_geom_angle_atom_site_label_2
_geom_angle_atom_site_label_3
_geom_angle
C7 P1 C1 101.11(8)
C26 P1 C1 103.46(8)
C26 P1 C7 104.90(8)
C13 P2 C19 102.85(8)
C13 P2 C27 100.82(8)
C27 P2 C19 103.62(8)
C25 N1 C28 110.04(14)
C25 N1 C29 124.98(14)
C28 N1 C29 124.61(14)
C2 C1 P1 124.49(13)
C6 C1 P1 116.79(14)
C6 C1 C2 118.68(17)
C3 C2 C1 120.38(19)
C2 C3 C4 120.4(2)
C5 C4 C3 120.02(19)
C4 C5 C6 119.96(18)
C1 C6 C5 120.54(19)
C8 C7 P1 125.83(14)
C8 C7 C12 118.80(16)
C12 C7 P1 115.21(14)
C7 C8 C9 120.30(18)
C10 C9 C8 120.38(19)
C9 C10 C11 120.09(17)
C10 C11 C12 119.87(18)
C11 C12 C7 120.54(18)
C14 C13 P2 121.83(14)
C18 C13 P2 120.16(14)
C18 C13 C14 117.50(18)
C15 C14 C13 121.20(19)
C16 C15 C14 120.30(19)
C15 C16 C17 119.68(19)
C16 C17 C18 120.24(19)
C13 C18 C17 121.04(17)
C20 C19 P2 124.83(13)
C24 C19 P2 116.70(13)
C24 C19 C20 118.42(17)
C21 C20 C19 120.50(16)
C22 C21 C20 120.48(17)
C23 C22 C21 119.81(18)
C22 C23 C24 120.05(18)
C23 C24 C19 120.73(18)
O1 C25 N1 125.12(16)
O1 C25 C26 128.29(16)
N1 C25 C26 106.58(14)
C25 C26 P1 124.21(12)
C27 C26 P1 126.51(14)
C27 C26 C25 108.14(15)
C26 C27 P2 123.79(13)
C26 C27 C28 108.41(15)
C28 C27 P2 127.57(13)
O2 C28 N1 124.89(16)
O2 C28 C27 128.30(17)
N1 C28 C27 106.80(14)
C30 C29 N1 119.80(16)
C34 C29 N1 119.31(15)
C34 C29 C30 120.87(17)
C31 C30 C29 119.01(19)
C32 C31 C30 120.55(18)
C31 C32 C33 120.05(18)
C34 C33 C32 120.08(19)
C29 C34 C33 119.41(18)

loop_
_geom_bond_atom_site_label_1
_geom_bond_atom_site_label_2
_geom_bond_distance
P1 C1 1.8314(18)
P1 C7 1.8253(17)
P1 C26 1.8195(17)
P2 C13 1.8295(19)
P2 C19 1.8375(18)
P2 C27 1.8331(18)
O1 C25 1.203(2)
O2 C28 1.202(2)
N1 C25 1.400(2)
N1 C28 1.401(2)
N1 C29 1.438(2)
C1 C2 1.398(3)
C1 C6 1.389(2)
C2 C3 1.377(3)
C3 C4 1.381(3)
C4 C5 1.376(3)
C5 C6 1.390(3)
C7 C8 1.384(3)
C7 C12 1.394(2)
C8 C9 1.388(3)
C9 C10 1.373(3)
C10 C11 1.377(3)
C11 C12 1.387(3)
C13 C14 1.393(2)
C13 C18 1.385(3)
C14 C15 1.381(3)
C15 C16 1.368(3)
C16 C17 1.373(3)
C17 C18 1.387(3)
C19 C20 1.394(2)
C19 C24 1.391(2)
C20 C21 1.382(3)
C21 C22 1.381(2)
C22 C23 1.375(3)
C23 C24 1.390(3)
C25 C26 1.513(2)
C26 C27 1.348(2)
C27 C28 1.505(2)
C29 C30 1.390(2)
C29 C34 1.381(3)
C30 C31 1.385(3)
C31 C32 1.375(3)
C32 C33 1.387(3)
C33 C34 1.385(3)
